data_7706306
loop_
_publ_author_name
'Wang, Xiaokang'
'Wang, Yutong'
'Wang, Xia'
'Lu, Kebin'
'Jiang, Weifeng'
'Cui, Pei-Pei'
'Hao, Hongguo'
'Dai, Fangna'

_publ_section_title
;
 Two series of Ln-MOFs by solvent induced self-assembly demonstrating the
 rapid selective sensing of Mg<sup>2+</sup> and Fe<sup>3+</sup> cations.
;
_journal_issue 43
_journal_name_full 'Dalton transactions (Cambridge, England : 2003)'
_journal_page_first 15473
_journal_page_last 15480
_journal_paper_doi 10.1039/d0dt03264f
_journal_volume 49
_journal_year 2020
_chemical_formula_moiety 'C23 H23 N4 Nd O11'
_chemical_formula_sum 'C23 H23 N4 Nd O11'
_chemical_formula_weight 675.69
_space_group_crystal_system monoclinic
_space_group_IT_number 15
_space_group_name_Hall '-I 2yc'
_space_group_name_H-M_alt 'I 1 2/c 1'
_atom_sites_solution_hydrogens mixed
_atom_sites_solution_primary iterative
_audit_creation_date 2020-10-19
_audit_creation_method
;
Olex2 1.2
(compiled 2018.05.29 svn.r3508 for OlexSys, GUI svn.r5506)
;
_audit_update_record
;
2020-10-19 deposited with the CCDC.	2020-10-21 downloaded from the CCDC.
;
_cell_angle_alpha 90
_cell_angle_beta 102.1983(18)
_cell_angle_gamma 90
_cell_formula_units_Z 8
_cell_length_a 16.5848(3)
_cell_length_b 11.5280(3)
_cell_length_c 33.9909(7)
_cell_measurement_reflns_used 6605
_cell_measurement_temperature 297.0
_cell_measurement_theta_max 70.4030
_cell_measurement_theta_min 4.0420
_cell_volume 6352.0(2)
_computing_cell_refinement 'CrysAlisPro 1.171.39.46e (Rigaku OD, 2018)'
_computing_data_collection 'CrysAlisPro 1.171.39.46e (Rigaku OD, 2018)'
_computing_data_reduction 'CrysAlisPro 1.171.39.46e (Rigaku OD, 2018)'
_computing_molecular_graphics 'Olex2 (Dolomanov et al., 2009)'
_computing_publication_material 'Olex2 (Dolomanov et al., 2009)'
_computing_structure_refinement 'ShelXL (Sheldrick, 2015)'
_computing_structure_solution
;
Superflip (Palatinus & Chapuis, 2007;Palatinus & van der Lee, 2008;
Palatinus et al., 2012)
;
_diffrn_ambient_temperature 297.0
_diffrn_detector 'CCD plate'
_diffrn_detector_area_resol_mean 16.0450
_diffrn_detector_type Eos
_diffrn_measured_fraction_theta_full 0.997
_diffrn_measured_fraction_theta_max 0.981
_diffrn_measurement_details
;
List of Runs (angles in degrees, time in seconds):

  # Type    Start    End  Width  t~exp~   \w     \q     \k     \f   Frames
#--------------------------------------------------------------------------
  1  \w    -14.00  13.00   1.00    1.00    --    0.00  57.00  60.00   27
  2  \w     17.00  69.00   1.00    1.00    --    0.00  57.00  60.00   52
  3  \w    -35.00   7.00   1.00    1.00    --    0.00 100.00-135.00   42
  4  \w    -59.00 -33.00   1.00    1.00    --    0.00 138.00 113.00   26
  5  \w     63.00 120.00   1.00    2.06    --   53.47  77.00 150.00   57
  6  \w     44.00  81.00   1.00    2.06    --   53.47 -77.00  90.00   37
  7  \w      2.00  96.00   1.00    2.06    --   53.47 -99.00  30.00   94
  8  \w    -15.00  12.00   1.00    2.06    --   53.47 -77.00  60.00   27
  9  \w     26.00  97.00   1.00    2.06    --   53.47  38.00 150.00   71
 10  \w    -16.00  14.00   1.00    2.06    --   53.47 -77.00  90.00   30
 11  \w     39.00 111.00   1.00    2.06    --  106.95-111.00-150.00   72
 12  \w     93.00 157.00   1.00    2.06    --  106.95  63.00 150.00   64
 13  \w     84.00 112.00   1.00    2.06    --  106.95-111.00  60.00   28
 14  \w    127.00 178.00   1.00    2.06    --  106.95 111.00   0.00   51
 15  \w     59.00 131.00   1.00    2.06    --  106.95 -63.00-180.00   72
 16  \w    101.00 156.00   1.00    2.06    --  106.95 100.00-135.00   55
 17  \w    106.00 164.00   1.00    2.06    --  106.95 111.00  90.00   58
 18  \w     34.00 101.00   1.00    2.06    --  106.95-111.00  30.00   67
 19  \w     85.00 177.00   1.00    2.06    --  106.95  77.00 -90.00   92
;
_diffrn_measurement_device 'four-circle diffractometer'
_diffrn_measurement_device_type 'SuperNova, Dual, Cu at home/near, Eos'
_diffrn_measurement_method '\w scans'
_diffrn_orient_matrix_type 'CrysAlisPro convention (1999,Acta A55,543-557)'
_diffrn_orient_matrix_UB_11 0.0102063000
_diffrn_orient_matrix_UB_12 -0.0189350000
_diffrn_orient_matrix_UB_13 -0.0435486000
_diffrn_orient_matrix_UB_21 0.0004799000
_diffrn_orient_matrix_UB_22 -0.1322477000
_diffrn_orient_matrix_UB_23 0.0065299000
_diffrn_orient_matrix_UB_31 -0.0944984000
_diffrn_orient_matrix_UB_32 -0.0027608000
_diffrn_orient_matrix_UB_33 -0.0145238000
_diffrn_radiation_monochromator mirror
_diffrn_radiation_probe x-ray
_diffrn_radiation_type CuK\a
_diffrn_radiation_wavelength 1.54184
_diffrn_reflns_av_R_equivalents 0.0604
_diffrn_reflns_av_unetI/netI 0.0621
_diffrn_reflns_Laue_measured_fraction_full 0.997
_diffrn_reflns_Laue_measured_fraction_max 0.981
_diffrn_reflns_limit_h_max 16
_diffrn_reflns_limit_h_min -20
_diffrn_reflns_limit_k_max 12
_diffrn_reflns_limit_k_min -14
_diffrn_reflns_limit_l_max 37
_diffrn_reflns_limit_l_min -41
_diffrn_reflns_number 12424
_diffrn_reflns_point_group_measured_fraction_full 0.997
_diffrn_reflns_point_group_measured_fraction_max 0.981
_diffrn_reflns_theta_full 67.684
_diffrn_reflns_theta_max 70.466
_diffrn_reflns_theta_min 4.059
_diffrn_source 'micro-focus sealed X-ray tube'
_diffrn_source_type 'SuperNova (Cu) X-ray Source'
_exptl_absorpt_coefficient_mu 12.962
_exptl_absorpt_correction_T_max 1.00000
_exptl_absorpt_correction_T_min 0.17425
_exptl_absorpt_correction_type multi-scan
_exptl_absorpt_process_details
;
CrysAlisPro 1.171.39.46e (Rigaku Oxford Diffraction, 2018)
Empirical absorption correction using spherical harmonics,
 implemented in SCALE3 ABSPACK scaling algorithm.
;
_exptl_crystal_colour orange
_exptl_crystal_colour_primary orange
_exptl_crystal_density_diffrn 1.413
_exptl_crystal_description block
_exptl_crystal_F_000 2696
_exptl_crystal_size_max 0.130
_exptl_crystal_size_mid 0.100
_exptl_crystal_size_min 0.050
_refine_diff_density_max 1.984
_refine_diff_density_min -2.224
_refine_diff_density_rms 0.211
_refine_ls_extinction_method none
_refine_ls_goodness_of_fit_ref 1.056
_refine_ls_hydrogen_treatment constr
_refine_ls_matrix_type full
_refine_ls_number_parameters 373
_refine_ls_number_reflns 5960
_refine_ls_number_restraints 109
_refine_ls_restrained_S_all 1.067
_refine_ls_R_factor_all 0.0790
_refine_ls_R_factor_gt 0.0728
_refine_ls_shift/su_max 0.001
_refine_ls_shift/su_mean 0.000
_refine_ls_structure_factor_coef Fsqd
_refine_ls_weighting_details 'w=1/[\s^2^(Fo^2^)+(0.1742P)^2^] where P=(Fo^2^+2Fc^2^)/3'
_refine_ls_weighting_scheme calc
_refine_ls_wR_factor_gt 0.2117
_refine_ls_wR_factor_ref 0.2228
_reflns_Friedel_coverage 0.000
_reflns_number_gt 5147
_reflns_number_total 5960
_reflns_threshold_expression 'I > 2\s(I)'
_cod_data_source_file d0dt03264f2.cif
_cod_data_source_block 1-Nd
_cod_database_code 7706306
_shelx_shelxl_version_number 2018/3
_chemical_oxdiff_formula 'C H O N Nd'
_shelx_space_group_comment
;
The symmetry employed for this shelxl refinement is uniquely defined
by the following loop, which should always be used as a source of
symmetry information in preference to the above space-group names.
They are only intended as comments.
;
_reflns_odcompleteness_completeness 99.61
_reflns_odcompleteness_iscentric 1
_reflns_odcompleteness_theta 66.97
_olex2_refinement_description
;
1. Fixed Uiso
 At 1.2 times of:
  All C(H) groups
 At 1.5 times of:
  All C(H,H,H) groups, All C(H,H,H,H,H,H) groups
2. Restrained distances
 N2-C23
 1.4 with sigma of 0.02
3. Uiso/Uaniso restraints and constraints
Uanis(C22) \\sim Ueq, Uanis(C21) \\sim Ueq, Uanis(C23) \\sim Ueq, Uanis(N2)
\\sim Ueq, Uanis(N2A) \\sim Ueq: with sigma of 0.01 and sigma for terminal
atoms of 0.02
Uanis(N2) \\sim Ueq, Uanis(C20) \\sim Ueq, Uanis(C21) \\sim Ueq, Uanis(C22)
\\sim Ueq, Uanis(C23) \\sim Ueq, Uanis(C20A) \\sim Ueq, Uanis(N2A) \\sim Ueq:
with sigma of 0.01 and sigma for terminal atoms of 0.02
Uanis(C22) \\sim Ueq, Uanis(C21) \\sim Ueq, Uanis(C23) \\sim Ueq: with sigma of
0.005 and sigma for terminal atoms of 0.01
4. Rigid body (RIGU) restrains
 O7, N2, N2A, C20, C20A, C21, C22, C23
 with sigma for 1-2 distances of 0.004 and sigma for 1-3 distances of 0.004
5. Others
 Fixed Sof: N2(0.5) N2A(0.5) C20(0.5) C20A(0.5) H21A(0.5) H21B(0.5) H21C(0.5)
 H21D(0.5) H21E(0.5) H21F(0.5) H22A(0.5) H22B(0.5) H22C(0.5) H22D(0.5)
 H22E(0.5) H22F(0.5) H23A(0.5) H23B(0.5) H23C(0.5) H23D(0.5) H23E(0.5) H23F(0.5)
6.a Riding coordinates:
 C21(H21A,H21B,H21C), C21(H21D,H21E,H21F), C22(H22A,H22B,H22C), C22(H22D,H22E,
 H22F), C23(H23A,H23B,H23C), C23(H23D,H23E,H23F)
6.b Aromatic/amide H refined with riding coordinates:
 C3(H3), C6(H6), C8(H8), C14(H14), C15(H15)
6.c Idealised Me refined as rotating group:
 C17(H17A,H17B,H17C), C18(H18A,H18B,H18C), C19(H19A,H19B,H19C)
;
_platon_squeeze_void_probe_radius 1.20
_olex2_submission_special_instructions 'No special instructions were received'
_oxdiff_exptl_absorpt_empirical_details
;
Empirical correction (ABSPACK) includes:
- Absorption correction using spherical harmonics
- Frame scaling
;
_oxdiff_exptl_absorpt_empirical_full_max 2.103
_oxdiff_exptl_absorpt_empirical_full_min 0.471

loop_
_space_group_symop_operation_xyz
'x, y, z'
'-x, y, -z+1/2'
'x+1/2, y+1/2, z+1/2'
'-x+1/2, y+1/2, -z+1'
'-x, -y, -z'
'x, -y, z-1/2'
'-x+1/2, -y+1/2, -z+1/2'
'x+1/2, -y+1/2, z'

loop_
_atom_site_label
_atom_site_type_symbol
_atom_site_fract_x
_atom_site_fract_y
_atom_site_fract_z
_atom_site_U_iso_or_equiv
_atom_site_adp_type
_atom_site_occupancy
_atom_site_site_symmetry_order
_atom_site_calc_flag
_atom_site_refinement_flags_posn
_atom_site_refinement_flags_adp
_atom_site_refinement_flags_occupancy
_atom_site_disorder_assembly
_atom_site_disorder_group
Nd1 Nd -0.03154(2) 0.40660(3) 0.45030(2) 0.0236(2) Uani 1 1 d . . . . .
O1 O 0.0707(3) 0.5495(5) 0.44254(14) 0.0368(11) Uani 1 1 d . . . . .
O2 O 0.1263(3) 0.6155(5) 0.50411(15) 0.0386(12) Uani 1 1 d . . . . .
O3 O -0.0943(4) 0.5181(6) 0.38557(18) 0.0549(15) Uani 1 1 d . . . . .
O4 O -0.1719(5) 0.3887(8) 0.4028(2) 0.073(2) Uani 1 1 d . . . . .
O5 O -0.2091(6) 0.4829(10) 0.3458(3) 0.111(4) Uani 1 1 d . . . . .
O6 O -0.0487(4) 0.2019(5) 0.4659(2) 0.0594(17) Uani 1 1 d . . . . .
O7 O -0.0010(4) 0.3134(6) 0.39268(17) 0.0589(16) Uani 1 1 d . U . . .
O8 O 0.4342(3) 0.9016(4) 0.47817(16) 0.0316(11) Uani 1 1 d . . . . .
O9 O 0.3896(3) 0.8192(5) 0.52765(14) 0.0408(12) Uani 1 1 d . . . . .
O10 O 0.3625(5) 0.6221(8) 0.36377(19) 0.077(2) Uani 1 1 d . . . . .
O11 O 0.1262(4) 0.8327(7) 0.34135(17) 0.068(2) Uani 1 1 d . . . . .
N1 N -0.1592(6) 0.4632(9) 0.3774(2) 0.065(2) Uani 1 1 d . . . . .
N2 N 0.0394(17) 0.164(3) 0.3660(10) 0.112(6) Uani 0.5 1 d D U P A 1
N2A N 0.077(2) 0.200(3) 0.3680(10) 0.114(6) Uani 0.5 1 d . U P A 2
N3 N -0.0845(7) 0.0933(6) 0.5148(3) 0.063(2) Uani 1 1 d . . . . .
N4 N 0.2454(4) 0.7315(6) 0.35283(16) 0.0352(13) Uani 1 1 d . . . . .
C1 C 0.1232(5) 0.6069(6) 0.4671(2) 0.0323(15) Uani 1 1 d . . . . .
C2 C 0.1884(4) 0.6698(6) 0.45092(18) 0.0274(13) Uani 1 1 d . . . . .
C3 C 0.2516(4) 0.7248(6) 0.47697(18) 0.0291(13) Uani 1 1 d . . . . .
H3 H 0.253159 0.723569 0.504482 0.035 Uiso 1 1 calc R . . . .
C4 C 0.3133(4) 0.7823(6) 0.46243(19) 0.0275(13) Uani 1 1 d . . . . .
C5 C 0.3830(4) 0.8387(6) 0.49128(19) 0.0275(13) Uani 1 1 d . . . . .
C6 C 0.3110(4) 0.7842(6) 0.4212(2) 0.0327(15) Uani 1 1 d . . . . .
H6 H 0.351882 0.822196 0.411251 0.039 Uiso 1 1 calc R . . . .
C7 C 0.2471(4) 0.7289(6) 0.3954(2) 0.0338(15) Uani 1 1 d . . . . .
C8 C 0.1861(4) 0.6703(6) 0.40969(19) 0.0325(14) Uani 1 1 d . . . . .
H8 H 0.144181 0.631782 0.392000 0.039 Uiso 1 1 calc R . . . .
C9 C 0.3104(5) 0.6725(8) 0.3394(2) 0.048(2) Uani 1 1 d . . . . .
C10 C 0.3107(5) 0.6823(8) 0.2964(2) 0.048(2) Uani 1 1 d . . . . .
C11 C 0.2488(5) 0.7463(7) 0.27038(19) 0.0357(15) Uani 1 1 d . . . . .
C12 C 0.1850(5) 0.7987(8) 0.2849(2) 0.0452(19) Uani 1 1 d . . . . .
C13 C 0.1818(5) 0.7917(7) 0.3281(2) 0.0447(19) Uani 1 1 d . . . . .
C14 C 0.3727(7) 0.6300(12) 0.2817(3) 0.073(3) Uani 1 1 d . . . . .
H14 H 0.413794 0.589196 0.299069 0.088 Uiso 1 1 calc R . . . .
C15 C 0.1253(7) 0.8625(13) 0.2589(3) 0.076(4) Uani 1 1 d . . . . .
H15 H 0.083944 0.900176 0.268662 0.091 Uiso 1 1 calc R . . . .
C16 C -0.0980(6) 0.1324(8) 0.4771(3) 0.052(2) Uani 1 1 d . . . . .
C17 C -0.1734(9) 0.0900(9) 0.4484(4) 0.077(4) Uani 1 1 d . . . . .
H17A H -0.175861 0.124064 0.422367 0.115 Uiso 1 1 calc GR . . . .
H17B H -0.221632 0.111801 0.458062 0.115 Uiso 1 1 calc GR . . . .
H17C H -0.171221 0.007112 0.446274 0.115 Uiso 1 1 calc GR . . . .
C18 C -0.0120(6) 0.1302(11) 0.5438(4) 0.065(3) Uani 1 1 d . . . . .
H18A H 0.028356 0.159900 0.529939 0.098 Uiso 1 1 calc GR . . . .
H18B H 0.010785 0.065306 0.560185 0.098 Uiso 1 1 calc GR . . . .
H18C H -0.027005 0.189816 0.560661 0.098 Uiso 1 1 calc GR . . . .
C19 C -0.1380(8) 0.0103(10) 0.5298(4) 0.077(3) Uani 1 1 d . . . . .
H19A H -0.162498 0.047308 0.549725 0.115 Uiso 1 1 calc GR . . . .
H19B H -0.105816 -0.054945 0.541651 0.115 Uiso 1 1 calc GR . . . .
H19C H -0.180569 -0.015632 0.507898 0.115 Uiso 1 1 calc GR . . . .
C20 C 0.0542(16) 0.270(2) 0.3794(6) 0.064(4) Uani 0.5 1 d . U P A 1
C20A C 0.006(2) 0.230(3) 0.3747(8) 0.085(5) Uani 0.5 1 d . U P A 2
C21 C 0.1349(12) 0.2988(18) 0.3780(6) 0.139(5) Uani 1 1 d . U . . .
H21A H 0.144522 0.378867 0.385349 0.208 Uiso 0.5 1 d R . P A 1
H21B H 0.146552 0.285957 0.351899 0.208 Uiso 0.5 1 d R . P A 1
H21C H 0.170222 0.250757 0.397439 0.208 Uiso 0.5 1 d R . P A 1
H21D H 0.104302 0.369647 0.377719 0.208 Uiso 0.5 1 d R . P A 2
H21E H 0.169612 0.303797 0.358799 0.208 Uiso 0.5 1 d R . P A 2
H21F H 0.168382 0.286837 0.404429 0.208 Uiso 0.5 1 d R . P A 2
C22 C 0.1013(15) 0.1011(15) 0.3447(8) 0.144(6) Uani 1 1 d . U . . .
H22A H 0.140244 0.056385 0.363603 0.216 Uiso 0.5 1 d R . P A 1
H22B H 0.130364 0.155715 0.331443 0.216 Uiso 0.5 1 d R . P A 1
H22C H 0.069314 0.050265 0.325013 0.216 Uiso 0.5 1 d R . P A 1
H22D H 0.145794 0.056335 0.360053 0.216 Uiso 0.5 1 d R . P A 2
H22E H 0.116734 0.129415 0.320713 0.216 Uiso 0.5 1 d R . P A 2
H22F H 0.053114 0.053215 0.337383 0.216 Uiso 0.5 1 d R . P A 2
C23 C -0.0434(14) 0.1234(19) 0.3606(7) 0.138(5) Uani 1 1 d D U . . .
H23A H -0.056895 0.122055 0.386676 0.207 Uiso 0.5 1 d R . P A 1
H23B H -0.044215 0.045785 0.350296 0.207 Uiso 0.5 1 d R . P A 1
H23C H -0.083175 0.169785 0.342656 0.207 Uiso 0.5 1 d R . P A 1
H23D H -0.021045 0.064585 0.379776 0.207 Uiso 0.5 1 d R . P A 2
H23E H -0.035465 0.101395 0.334426 0.207 Uiso 0.5 1 d R . P A 2
H23F H -0.101335 0.132035 0.359756 0.207 Uiso 0.5 1 d R . P A 2

loop_
_atom_site_aniso_label
_atom_site_aniso_U_11
_atom_site_aniso_U_22
_atom_site_aniso_U_33
_atom_site_aniso_U_23
_atom_site_aniso_U_13
_atom_site_aniso_U_12
Nd1 0.0245(3) 0.0295(3) 0.0185(3) -0.00156(10) 0.00798(17) -0.00183(11)
O1 0.036(3) 0.049(3) 0.027(2) 0.001(2) 0.010(2) -0.013(2)
O2 0.039(3) 0.055(3) 0.026(2) 0.001(2) 0.018(2) -0.017(2)
O3 0.066(4) 0.057(4) 0.044(3) -0.003(3) 0.018(3) 0.011(3)
O4 0.050(4) 0.111(7) 0.050(4) 0.005(4) -0.006(3) -0.015(4)
O5 0.106(7) 0.144(9) 0.058(5) 0.012(5) -0.036(5) 0.010(7)
O6 0.068(4) 0.042(3) 0.077(5) 0.001(3) 0.036(4) -0.005(3)
O7 0.073(4) 0.074(4) 0.028(3) -0.012(3) 0.009(3) 0.019(3)
O8 0.031(3) 0.036(3) 0.029(3) 0.0004(18) 0.008(2) -0.0020(18)
O9 0.041(3) 0.061(3) 0.021(2) 0.000(2) 0.007(2) -0.010(2)
O10 0.084(6) 0.124(6) 0.025(3) 0.012(4) 0.014(3) 0.048(5)
O11 0.067(4) 0.111(6) 0.032(3) 0.013(3) 0.025(3) 0.033(4)
N1 0.065(6) 0.087(7) 0.038(4) 0.000(4) -0.002(4) 0.010(5)
N2 0.125(8) 0.098(8) 0.116(11) -0.029(8) 0.030(8) 0.009(6)
N2A 0.109(8) 0.122(9) 0.118(11) -0.013(8) 0.042(8) 0.018(6)
N3 0.069(6) 0.048(5) 0.076(7) 0.009(4) 0.027(5) -0.005(3)
N4 0.038(3) 0.051(3) 0.020(3) 0.004(2) 0.013(2) -0.006(3)
C1 0.033(4) 0.039(4) 0.031(4) 0.004(3) 0.020(3) 0.001(3)
C2 0.026(3) 0.035(3) 0.024(3) 0.002(2) 0.012(2) 0.001(3)
C3 0.033(3) 0.037(3) 0.020(3) 0.005(2) 0.012(3) -0.001(3)
C4 0.027(3) 0.033(3) 0.025(3) 0.001(2) 0.013(2) -0.004(3)
C5 0.028(3) 0.031(3) 0.029(3) -0.001(3) 0.017(3) -0.003(3)
C6 0.037(4) 0.039(4) 0.026(3) 0.005(3) 0.016(3) -0.006(3)
C7 0.037(4) 0.046(4) 0.021(3) 0.001(3) 0.013(3) -0.006(3)
C8 0.032(3) 0.045(4) 0.023(3) -0.003(3) 0.010(3) -0.011(3)
C9 0.055(5) 0.067(5) 0.024(3) 0.007(3) 0.014(3) 0.013(4)
C10 0.052(5) 0.067(5) 0.026(4) 0.011(3) 0.011(3) 0.013(4)
C11 0.035(4) 0.049(4) 0.024(3) 0.004(3) 0.009(3) -0.001(3)
C12 0.049(5) 0.066(5) 0.024(3) 0.009(3) 0.015(3) 0.008(4)
C13 0.051(5) 0.060(5) 0.026(3) 0.007(3) 0.017(3) 0.007(4)
C14 0.072(7) 0.114(9) 0.039(5) 0.025(6) 0.024(5) 0.054(7)
C15 0.063(6) 0.132(10) 0.037(5) 0.013(6) 0.022(4) 0.049(7)
C16 0.055(5) 0.038(4) 0.062(6) -0.009(4) 0.010(4) 0.002(4)
C17 0.083(9) 0.071(8) 0.074(9) -0.013(5) 0.012(7) -0.007(5)
C18 0.045(5) 0.067(6) 0.082(8) 0.003(6) 0.007(5) -0.013(5)
C19 0.088(8) 0.054(6) 0.093(8) 0.011(6) 0.029(7) -0.016(6)
C20 0.077(6) 0.077(7) 0.037(7) 0.003(6) 0.010(6) 0.024(5)
C20A 0.107(8) 0.083(7) 0.067(9) -0.016(7) 0.026(7) 0.016(6)
C21 0.128(6) 0.150(7) 0.144(7) -0.007(5) 0.042(5) -0.006(4)
C22 0.147(7) 0.143(7) 0.148(8) -0.024(5) 0.042(5) 0.024(5)
C23 0.141(6) 0.132(6) 0.139(7) -0.009(5) 0.027(5) -0.018(5)

loop_
_atom_type_symbol
_atom_type_description
_atom_type_scat_dispersion_real
_atom_type_scat_dispersion_imag
_atom_type_scat_source
C C 0.0181 0.0091 'International Tables Vol C Tables 4.2.6.8 and 6.1.1.4'
H H 0.0000 0.0000 'International Tables Vol C Tables 4.2.6.8 and 6.1.1.4'
N N 0.0311 0.0180 'International Tables Vol C Tables 4.2.6.8 and 6.1.1.4'
Nd Nd -3.1807 10.9079 'International Tables Vol C Tables 4.2.6.8 and 6.1.1.4'
O O 0.0492 0.0322 'International Tables Vol C Tables 4.2.6.8 and 6.1.1.4'

loop_
_geom_angle_atom_site_label_1
_geom_angle_atom_site_label_2
_geom_angle_atom_site_label_3
_geom_angle
_geom_angle_site_symmetry_1
_geom_angle_site_symmetry_3
_geom_angle_publ_flag
O1 Nd1 Nd1 69.97(12) . 5_566 ?
O1 Nd1 O2 134.44(17) . 5_566 ?
O1 Nd1 O3 74.5(2) . . ?
O1 Nd1 O4 123.7(2) . . ?
O1 Nd1 O6 142.8(2) . . ?
O1 Nd1 O8 78.89(16) . 4_545 ?
O1 Nd1 O8 70.24(18) . 8_465 ?
O1 Nd1 O9 70.90(19) . 4_545 ?
O2 Nd1 Nd1 66.69(13) 5_566 5_566 ?
O2 Nd1 O3 113.4(2) 5_566 . ?
O2 Nd1 O4 76.6(2) 5_566 . ?
O2 Nd1 O6 69.1(2) 5_566 . ?
O2 Nd1 O8 76.22(18) 5_566 4_545 ?
O2 Nd1 O8 68.03(18) 5_566 8_465 ?
O2 Nd1 O9 117.05(18) 5_566 4_545 ?
O3 Nd1 Nd1 116.41(14) . 5_566 ?
O3 Nd1 O8 149.76(18) . 4_545 ?
O4 Nd1 Nd1 128.8(2) . 5_566 ?
O4 Nd1 O3 49.2(2) . . ?
O4 Nd1 O8 152.7(2) . 4_545 ?
O6 Nd1 Nd1 111.20(17) . 5_566 ?
O6 Nd1 O3 128.5(2) . . ?
O6 Nd1 O4 85.8(3) . . ?
O6 Nd1 O8 81.7(2) . 4_545 ?
O6 Nd1 O8 135.99(19) . 8_465 ?
O6 Nd1 O9 72.2(2) . 4_545 ?
O7 Nd1 Nd1 152.19(17) . 5_566 ?
O7 Nd1 O1 86.7(2) . . ?
O7 Nd1 O2 138.8(2) . 5_566 ?
O7 Nd1 O3 68.9(2) . . ?
O7 Nd1 O4 76.5(3) . . ?
O7 Nd1 O6 78.3(2) . . ?
O7 Nd1 O8 144.1(2) . 8_465 ?
O7 Nd1 O8 123.88(19) . 4_545 ?
O7 Nd1 O9 73.57(19) . 4_545 ?
O8 Nd1 Nd1 38.68(10) 4_545 5_566 ?
O8 Nd1 Nd1 40.57(12) 8_465 5_566 ?
O8 Nd1 O3 78.47(18) 8_465 . ?
O8 Nd1 O4 93.5(2) 8_465 . ?
O8 Nd1 O8 79.26(17) 8_465 4_545 ?
O8 Nd1 O9 120.61(18) 8_465 4_545 ?
O9 Nd1 Nd1 84.37(12) 4_545 5_566 ?
O9 Nd1 O3 129.59(18) 4_545 . ?
O9 Nd1 O4 145.7(2) 4_545 . ?
O9 Nd1 O8 50.40(15) 4_545 4_545 ?
C1 O1 Nd1 133.5(4) . . ?
C1 O2 Nd1 137.2(5) . 5_566 ?
N1 O3 Nd1 96.5(5) . . ?
N1 O4 Nd1 96.7(6) . . ?
C16 O6 Nd1 142.3(6) . . ?
C20 O7 Nd1 143.4(12) . . ?
C20A O7 Nd1 150.6(16) . . ?
Nd1 O8 Nd1 100.74(17) 8_565 4 ?
C5 O8 Nd1 148.9(5) . 8_565 ?
C5 O8 Nd1 90.8(4) . 4 ?
C5 O9 Nd1 95.9(4) . 4 ?
O3 N1 O4 117.3(7) . . ?
O3 N1 O5 119.8(11) . . ?
O5 N1 O4 122.8(11) . . ?
C20 N2 C22 120(2) . . ?
C20 N2 C23 117(3) . . ?
C23 N2 C22 120(2) . . ?
C20A N2A C21 109(3) . . ?
C20A N2A C22 131(3) . . ?
C21 N2A C22 119(2) . . ?
C16 N3 C18 120.2(9) . . ?
C16 N3 C19 124.3(10) . . ?
C18 N3 C19 115.5(10) . . ?
C9 N4 C7 117.0(6) . . ?
C13 N4 C7 117.9(6) . . ?
C13 N4 C9 125.0(6) . . ?
O1 C1 C2 117.5(6) . . ?
O2 C1 O1 125.7(7) . . ?
O2 C1 C2 116.8(7) . . ?
C3 C2 C1 119.8(6) . . ?
C3 C2 C8 120.1(6) . . ?
C8 C2 C1 120.2(6) . . ?
C2 C3 H3 119.8 . . ?
C2 C3 C4 120.5(6) . . ?
C4 C3 H3 119.8 . . ?
C3 C4 C5 119.8(6) . . ?
C6 C4 C3 119.8(6) . . ?
C6 C4 C5 120.4(6) . . ?
O8 C5 Nd1 63.6(4) . 4 ?
O8 C5 C4 120.0(6) . . ?
O9 C5 Nd1 59.2(4) . 4 ?
O9 C5 O8 122.1(6) . . ?
O9 C5 C4 117.9(6) . . ?
C4 C5 Nd1 169.7(5) . 4 ?
C4 C6 H6 120.4 . . ?
C7 C6 C4 119.1(6) . . ?
C7 C6 H6 120.4 . . ?
C6 C7 N4 118.5(6) . . ?
C6 C7 C8 121.4(6) . . ?
C8 C7 N4 120.1(6) . . ?
C2 C8 H8 120.4 . . ?
C7 C8 C2 119.2(6) . . ?
C7 C8 H8 120.4 . . ?
O10 C9 N4 119.3(7) . . ?
O10 C9 C10 124.4(8) . . ?
N4 C9 C10 116.2(7) . . ?
C11 C10 C9 120.5(7) . . ?
C14 C10 C9 119.2(8) . . ?
C14 C10 C11 120.2(7) . . ?
C11 C11 C10 118.8(9) 7_565 . ?
C12 C11 C10 120.7(7) . . ?
C12 C11 C11 120.5(9) . 7_565 ?
C11 C12 C13 121.0(7) . . ?
C15 C12 C11 119.7(7) . . ?
C15 C12 C13 119.3(8) . . ?
O11 C13 N4 120.9(7) . . ?
O11 C13 C12 122.6(8) . . ?
N4 C13 C12 116.4(7) . . ?
C10 C14 H14 119.7 . . ?
C10 C14 C15 120.7(9) . 7_565 ?
C15 C14 H14 119.7 7_565 . ?
C12 C15 H15 120.0 . . ?
C14 C15 C12 120.1(9) 7_565 . ?
C14 C15 H15 120.0 7_565 . ?
O6 C16 N3 121.2(9) . . ?
O6 C16 C17 121.2(10) . . ?
N3 C16 C17 117.7(10) . . ?
C16 C17 H17A 109.5 . . ?
C16 C17 H17B 109.5 . . ?
C16 C17 H17C 109.5 . . ?
H17A C17 H17B 109.5 . . ?
H17A C17 H17C 109.5 . . ?
H17B C17 H17C 109.5 . . ?
N3 C18 H18A 109.5 . . ?
N3 C18 H18B 109.5 . . ?
N3 C18 H18C 109.5 . . ?
H18A C18 H18B 109.5 . . ?
H18A C18 H18C 109.5 . . ?
H18B C18 H18C 109.5 . . ?
N3 C19 H19A 109.5 . . ?
N3 C19 H19B 109.5 . . ?
N3 C19 H19C 109.5 . . ?
H19A C19 H19B 109.5 . . ?
H19A C19 H19C 109.5 . . ?
H19B C19 H19C 109.5 . . ?
O7 C20 N2 114(3) . . ?
O7 C20 C21 136(2) . . ?
N2 C20 C21 109(2) . . ?
O7 C20A N2A 121(3) . . ?
O7 C20A C23 138(3) . . ?
N2A C20A C23 100(3) . . ?
N2A C21 H21D 109.8 . . ?
N2A C21 H21E 109.8 . . ?
N2A C21 H21F 108.8 . . ?
C20 C21 H21A 109.3 . . ?
C20 C21 H21B 112.1 . . ?
C20 C21 H21C 107.0 . . ?
H21A C21 H21B 109.5 . . ?
H21A C21 H21C 109.5 . . ?
H21B C21 H21C 109.5 . . ?
H21D C21 H21E 109.5 . . ?
H21D C21 H21F 109.5 . . ?
H21E C21 H21F 109.5 . . ?
N2 C22 H22A 110.7 . . ?
N2 C22 H22B 111.1 . . ?
N2 C22 H22C 106.6 . . ?
N2A C22 H22D 112.5 . . ?
N2A C22 H22E 110.0 . . ?
N2A C22 H22F 105.8 . . ?
H22A C22 H22B 109.5 . . ?
H22A C22 H22C 109.5 . . ?
H22B C22 H22C 109.5 . . ?
H22D C22 H22E 109.5 . . ?
H22D C22 H22F 109.5 . . ?
H22E C22 H22F 109.5 . . ?
N2 C23 H23A 107.0 . . ?
N2 C23 H23B 106.9 . . ?
N2 C23 H23C 114.5 . . ?
C20A C23 H23D 104.8 . . ?
C20A C23 H23E 109.9 . . ?
C20A C23 H23F 113.6 . . ?
H23A C23 H23B 109.5 . . ?
H23A C23 H23C 109.5 . . ?
H23B C23 H23C 109.5 . . ?
H23D C23 H23E 109.5 . . ?
H23D C23 H23F 109.5 . . ?
H23E C23 H23F 109.5 . . ?

loop_
_geom_bond_atom_site_label_1
_geom_bond_atom_site_label_2
_geom_bond_distance
_geom_bond_site_symmetry_2
_geom_bond_publ_flag
Nd1 Nd1 3.9566(6) 5_566 ?
Nd1 O1 2.418(5) . ?
Nd1 O2 2.442(5) 5_566 ?
Nd1 O3 2.571(6) . ?
Nd1 O4 2.545(7) . ?
Nd1 O6 2.448(6) . ?
Nd1 O7 2.380(5) . ?
Nd1 O8 2.619(5) 4_545 ?
Nd1 O8 2.517(5) 8_465 ?
Nd1 O9 2.525(5) 4_545 ?
O1 C1 1.260(9) . ?
O2 C1 1.251(9) . ?
O3 N1 1.229(11) . ?
O4 N1 1.267(12) . ?
O5 N1 1.231(11) . ?
O6 C16 1.259(12) . ?
O7 C20 1.21(2) . ?
O7 C20A 1.16(3) . ?
O8 C5 1.267(8) . ?
O9 C5 1.238(8) . ?
O10 C9 1.211(11) . ?
O11 C13 1.204(10) . ?
N2 C20 1.31(4) . ?
N2 C22 1.56(3) . ?
N2 C23 1.425(18) . ?
N2A C20A 1.30(4) . ?
N2A C21 1.48(4) . ?
N2A C22 1.49(3) . ?
N3 C16 1.333(14) . ?
N3 C18 1.449(15) . ?
N3 C19 1.467(13) . ?
N4 C7 1.442(8) . ?
N4 C9 1.428(10) . ?
N4 C13 1.388(10) . ?
C1 C2 1.499(9) . ?
C2 C3 1.376(9) . ?
C2 C8 1.394(8) . ?
C3 H3 0.9300 . ?
C3 C4 1.395(9) . ?
C4 C5 1.497(9) . ?
C4 C6 1.393(9) . ?
C6 H6 0.9300 . ?
C6 C7 1.381(10) . ?
C7 C8 1.387(9) . ?
C8 H8 0.9300 . ?
C9 C10 1.470(10) . ?
C10 C11 1.412(11) . ?
C10 C14 1.374(12) . ?
C11 C11 1.397(13) 7_565 ?
C11 C12 1.396(11) . ?
C12 C13 1.483(9) . ?
C12 C15 1.390(12) . ?
C14 H14 0.9300 . ?
C14 C15 1.389(13) 7_565 ?
C15 H15 0.9300 . ?
C16 C17 1.497(16) . ?
C17 H17A 0.9600 . ?
C17 H17B 0.9600 . ?
C17 H17C 0.9600 . ?
C18 H18A 0.9600 . ?
C18 H18B 0.9600 . ?
C18 H18C 0.9600 . ?
C19 H19A 0.9600 . ?
C19 H19B 0.9600 . ?
C19 H19C 0.9600 . ?
C20 C21 1.39(3) . ?
C20A C23 1.50(4) . ?
C21 H21A 0.9601 . ?
C21 H21B 0.9599 . ?
C21 H21C 0.9601 . ?
C21 H21D 0.9601 . ?
C21 H21E 0.9599 . ?
C21 H21F 0.9600 . ?
C22 H22A 0.9601 . ?
C22 H22B 0.9597 . ?
C22 H22C 0.9599 . ?
C22 H22D 0.9599 . ?
C22 H22E 0.9601 . ?
C22 H22F 0.9602 . ?
C23 H23A 0.9596 . ?
C23 H23B 0.9600 . ?
C23 H23C 0.9598 . ?
C23 H23D 0.9600 . ?
C23 H23E 0.9601 . ?
C23 H23F 0.9599 . ?

loop_
_geom_torsion_atom_site_label_1
_geom_torsion_atom_site_label_2
_geom_torsion_atom_site_label_3
_geom_torsion_atom_site_label_4
_geom_torsion
_geom_torsion_site_symmetry_1
_geom_torsion_site_symmetry_2
_geom_torsion_site_symmetry_3
_geom_torsion_site_symmetry_4
_geom_torsion_publ_flag
Nd1 O1 C1 O2 -12.0(12) . . . . ?
Nd1 O1 C1 C2 167.5(5) . . . . ?
Nd1 O2 C1 O1 -22.4(12) 5_566 . . . ?
Nd1 O2 C1 C2 158.1(5) 5_566 . . . ?
Nd1 O3 N1 O4 5.6(10) . . . . ?
Nd1 O3 N1 O5 -175.4(10) . . . . ?
Nd1 O4 N1 O3 -5.7(10) . . . . ?
Nd1 O4 N1 O5 175.4(10) . . . . ?
Nd1 O6 C16 N3 -103.4(12) . . . . ?
Nd1 O6 C16 C17 77.1(14) . . . . ?
Nd1 O7 C20 N2 126(2) . . . . ?
Nd1 O7 C20 C21 -46(4) . . . . ?
Nd1 O7 C20A N2A -115(4) . . . . ?
Nd1 O7 C20A C23 51(6) . . . . ?
Nd1 O8 C5 Nd1 -112.5(8) 8_565 . . 4 ?
Nd1 O8 C5 O9 9.2(7) 4 . . . ?
Nd1 O8 C5 O9 -103.4(10) 8_565 . . . ?
Nd1 O8 C5 C4 -169.0(5) 4 . . . ?
Nd1 O8 C5 C4 78.4(10) 8_565 . . . ?
Nd1 O9 C5 O8 -9.6(7) 4 . . . ?
Nd1 O9 C5 C4 168.6(5) 4 . . . ?
O1 C1 C2 C3 -174.0(7) . . . . ?
O1 C1 C2 C8 4.4(10) . . . . ?
O2 C1 C2 C3 5.5(10) . . . . ?
O2 C1 C2 C8 -176.1(7) . . . . ?
O10 C9 C10 C11 -177.8(10) . . . . ?
O10 C9 C10 C14 1.2(17) . . . . ?
N4 C7 C8 C2 -179.4(7) . . . . ?
N4 C9 C10 C11 -0.6(13) . . . . ?
N4 C9 C10 C14 178.4(10) . . . . ?
C1 C2 C3 C4 179.1(6) . . . . ?
C1 C2 C8 C7 -179.9(7) . . . . ?
C2 C3 C4 C5 -178.2(6) . . . . ?
C2 C3 C4 C6 0.0(10) . . . . ?
C3 C2 C8 C7 -1.5(11) . . . . ?
C3 C4 C5 Nd1 80(2) . . . 4 ?
C3 C4 C5 O8 -172.3(6) . . . . ?
C3 C4 C5 O9 9.4(10) . . . . ?
C3 C4 C6 C7 0.1(11) . . . . ?
C4 C6 C7 N4 -180.0(7) . . . . ?
C4 C6 C7 C8 -1.0(11) . . . . ?
C5 C4 C6 C7 178.3(7) . . . . ?
C6 C4 C5 Nd1 -98(2) . . . 4 ?
C6 C4 C5 O8 9.5(10) . . . . ?
C6 C4 C5 O9 -168.7(7) . . . . ?
C6 C7 C8 C2 1.6(11) . . . . ?
C7 N4 C9 O10 1.1(13) . . . . ?
C7 N4 C9 C10 -176.2(7) . . . . ?
C7 N4 C13 O11 -5.8(13) . . . . ?
C7 N4 C13 C12 176.3(7) . . . . ?
C8 C2 C3 C4 0.7(10) . . . . ?
C9 N4 C7 C6 65.5(10) . . . . ?
C9 N4 C7 C8 -113.5(9) . . . . ?
C9 N4 C13 O11 175.0(9) . . . . ?
C9 N4 C13 C12 -3.0(12) . . . . ?
C9 C10 C11 C11 179.9(9) . . . 7_565 ?
C9 C10 C11 C12 -1.8(14) . . . . ?
C9 C10 C14 C15 179.9(13) . . . 7_565 ?
C10 C11 C12 C13 1.9(13) . . . . ?
C10 C11 C12 C15 179.2(11) . . . . ?
C11 C10 C14 C15 -1(2) . . . 7_565 ?
C11 C11 C12 C13 -179.9(9) 7_565 . . . ?
C11 C11 C12 C15 -2.5(16) 7_565 . . . ?
C11 C12 C13 O11 -177.5(9) . . . . ?
C11 C12 C13 N4 0.4(13) . . . . ?
C11 C12 C15 C14 3(2) . . . 7_565 ?
C13 N4 C7 C6 -113.8(8) . . . . ?
C13 N4 C7 C8 67.2(10) . . . . ?
C13 N4 C9 O10 -179.6(9) . . . . ?
C13 N4 C9 C10 3.0(13) . . . . ?
C13 C12 C15 C14 -180.0(12) . . . 7_565 ?
C14 C10 C11 C11 1.0(16) . . . 7_565 ?
C14 C10 C11 C12 179.3(10) . . . . ?
C15 C12 C13 O11 5.1(16) . . . . ?
C15 C12 C13 N4 -177.0(10) . . . . ?
C18 N3 C16 O6 -0.2(15) . . . . ?
C18 N3 C16 C17 179.3(10) . . . . ?
C19 N3 C16 O6 -178.6(9) . . . . ?
C19 N3 C16 C17 0.9(15) . . . . ?
C21 N2A C20A O7 -13(4) . . . . ?
C21 N2A C20A C23 177(2) . . . . ?
C22 N2 C20 O7 175(2) . . . . ?
C22 N2 C20 C21 -11(4) . . . . ?
C22 N2A C20A O7 -177(3) . . . . ?
C22 N2A C20A C23 12(4) . . . . ?
C23 N2 C20 O7 13(4) . . . . ?
C23 N2 C20 C21 -173(3) . . . . ?

loop_
_platon_squeeze_void_nr
_platon_squeeze_void_average_x
_platon_squeeze_void_average_y
_platon_squeeze_void_average_z
_platon_squeeze_void_volume
_platon_squeeze_void_count_electrons
_platon_squeeze_void_content
1 0.518 0.250 0.250 756 194 ' '
2 0.547 -0.250 0.750 756 194 ' '
